data_4130862
loop_
_publ_author_name
'Sevov, Christo S.'
'Fisher, Sydney L.'
'Thompson, Levi T.'
'Sanford, Melanie S.'

_publ_section_title
;
 Mechanism-Based Development of a Low-Potential, Soluble, and Cyclable
 Multielectron Anolyte for Nonaqueous Redox Flow Batteries.
;
_journal_issue 47
_journal_name_full 'Journal of the American Chemical Society'
_journal_page_first 15378
_journal_page_last 15384
_journal_paper_doi 10.1021/jacs.6b07638
_journal_volume 138
_journal_year 2016
_chemical_formula_moiety 'C50 H52 N10 O10 Zn, C H4 O + (solvent)'
_chemical_formula_sum 'C51 H56 N10 O11 Zn'
_chemical_formula_weight 1050.42
_space_group_crystal_system monoclinic
_space_group_IT_number 14
_space_group_name_Hall '-P 2ybc'
_space_group_name_H-M_alt 'P 1 21/c 1'
_atom_sites_solution_hydrogens geom
_atom_sites_solution_primary direct
_atom_sites_solution_secondary difmap
_audit_creation_method SHELXL-2014/6
_cell_angle_alpha 90
_cell_angle_beta 104.766(6)
_cell_angle_gamma 90
_cell_formula_units_Z 4
_cell_length_a 11.1579(8)
_cell_length_b 41.517(3)
_cell_length_c 12.1931(6)
_cell_measurement_reflns_used 8868
_cell_measurement_temperature 85(2)
_cell_measurement_theta_max 65.70
_cell_measurement_theta_min 2.10
_cell_volume 5461.8(6)
_computing_cell_refinement 'CrysAlisPro 1.171.38.41 (Rigaku OD, 2015)'
_computing_data_collection 'CrystalClear-SM Expert 2.0 r16 (Rigaku, 2014)'
_computing_data_reduction 'CrysAlisPro 1.171.38.41 (Rigaku OD, 2015)'
_computing_molecular_graphics 'Bruker SHELXTL'
_computing_publication_material 'Bruker SHELXTL'
_computing_structure_refinement 'SHELXL-2014/6 (Sheldrick, 2014)'
_computing_structure_solution 'SHELXT (Sheldrick, 2014)'
_diffrn_ambient_temperature 85(2)
_diffrn_detector_area_resol_mean 29.257
_diffrn_measured_fraction_theta_full 0.983
_diffrn_measured_fraction_theta_max 0.962
_diffrn_measurement_device_type 'Rigaku Saturn944+ CCD'
_diffrn_measurement_method \w
_diffrn_radiation_type CuK\a
_diffrn_radiation_wavelength 1.54184
_diffrn_reflns_av_R_equivalents 0.1398
_diffrn_reflns_av_unetI/netI 0.0652
_diffrn_reflns_Laue_measured_fraction_full 0.983
_diffrn_reflns_Laue_measured_fraction_max 0.962
_diffrn_reflns_limit_h_max 13
_diffrn_reflns_limit_h_min -13
_diffrn_reflns_limit_k_max 50
_diffrn_reflns_limit_k_min -49
_diffrn_reflns_limit_l_max 14
_diffrn_reflns_limit_l_min -14
_diffrn_reflns_number 84268
_diffrn_reflns_point_group_measured_fraction_full 0.983
_diffrn_reflns_point_group_measured_fraction_max 0.962
_diffrn_reflns_theta_full 67.684
_diffrn_reflns_theta_max 70.305
_diffrn_reflns_theta_min 2.128
_exptl_absorpt_coefficient_mu 1.171
_exptl_absorpt_correction_T_max 0.977
_exptl_absorpt_correction_T_min 0.551
_exptl_absorpt_correction_type multi-scan
_exptl_absorpt_process_details
; 
 CrysAlisPro 1.171.38.41 (Rigaku Oxford Diffraction, 2015) 
 Empirical absorption correction using spherical harmonics, 
 implemented in SCALE3 ABSPACK scaling algorithm. 
;
_exptl_crystal_colour yellow
_exptl_crystal_density_diffrn 1.277
_exptl_crystal_density_method 'not measured'
_exptl_crystal_description needle
_exptl_crystal_F_000 2200
_exptl_crystal_size_max 0.260
_exptl_crystal_size_mid 0.090
_exptl_crystal_size_min 0.020
_refine_diff_density_max 1.804
_refine_diff_density_min -1.370
_refine_diff_density_rms 0.112
_refine_ls_extinction_method none
_refine_ls_goodness_of_fit_ref 1.582
_refine_ls_hydrogen_treatment constr
_refine_ls_matrix_type full
_refine_ls_number_parameters 660
_refine_ls_number_reflns 10039
_refine_ls_number_restraints 564
_refine_ls_restrained_S_all 1.549
_refine_ls_R_factor_all 0.1388
_refine_ls_R_factor_gt 0.1167
_refine_ls_shift/su_max 0.000
_refine_ls_shift/su_mean 0.000
_refine_ls_structure_factor_coef Fsqd
_refine_ls_weighting_details 'w=1/[\s^2^(Fo^2^)+(0.1500P)^2^] where P=(Fo^2^+2Fc^2^)/3'
_refine_ls_weighting_scheme calc
_refine_ls_wR_factor_gt 0.3261
_refine_ls_wR_factor_ref 0.3606
_reflns_Friedel_coverage 0.000
_reflns_number_gt 7143
_reflns_number_total 10039
_reflns_threshold_expression 'I > 2\s(I)'
_cod_data_source_file ja6b07638_si_005.cif
_cod_data_source_block cs2162_sq
_cod_original_sg_symbol_H-M 'P 21/c'
_cod_database_code 4130862
_shelx_space_group_comment
; 
The symmetry employed for this shelxl refinement is uniquely defined 
by the following loop, which should always be used as a source of 
symmetry information in preference to the above space-group names. 
They are only intended as comments. 
;
_shelx_estimated_absorpt_t_min 0.751
_shelx_estimated_absorpt_t_max 0.977
_shelxl_version_number 2014/6

loop_
_space_group_symop_operation_xyz
'x, y, z'
'-x, y+1/2, -z+1/2'
'-x, -y, -z'
'x, -y-1/2, z-1/2'

loop_
_atom_site_label
_atom_site_type_symbol
_atom_site_fract_x
_atom_site_fract_y
_atom_site_fract_z
_atom_site_U_iso_or_equiv
_atom_site_adp_type
_atom_site_occupancy
_atom_site_site_symmetry_order
_atom_site_calc_flag
_atom_site_refinement_flags_posn
_atom_site_refinement_flags_adp
Zn1 Zn 0.47799(6) 0.66574(2) 0.57241(6) 0.0531(3) Uani 1 1 d . .
O1 O 0.7950(4) 0.64223(11) 1.0785(3) 0.0646(10) Uani 1 1 d . .
O2 O 0.1467(4) 0.68964(10) 0.0659(3) 0.0591(9) Uani 1 1 d . .
O3 O 0.4608(4) 0.85778(10) 0.5654(3) 0.0622(10) Uani 1 1 d . .
O4 O 0.2745(5) 0.90450(13) 0.5482(5) 0.0929(15) Uani 1 1 d . .
O5 O 0.0754(7) 0.9203(2) 0.6350(7) 0.137(3) Uani 1 1 d . .
O6 O 0.9842(3) 0.65435(12) 0.4260(3) 0.0643(10) Uani 1 1 d . .
O7 O 0.0220(4) 0.66838(11) 0.7968(4) 0.0679(11) Uani 1 1 d . .
O8 O 0.4153(8) 0.48896(16) 0.3208(6) 0.128(2) Uani 1 1 d . U
N1 N 0.5892(4) 0.66248(12) 0.7530(4) 0.0546(10) Uani 1 1 d . U
N2 N 0.6322(4) 0.71908(12) 0.7864(4) 0.0550(10) Uani 1 1 d . U
N3 N 0.4983(4) 0.71456(12) 0.5938(4) 0.0540(10) Uani 1 1 d . U
N4 N 0.3754(4) 0.73589(12) 0.4135(4) 0.0543(10) Uani 1 1 d . U
N5 N 0.3674(4) 0.67756(12) 0.3949(4) 0.0526(10) Uani 1 1 d . U
N6 N 0.6549(4) 0.65890(12) 0.5222(4) 0.0537(10) Uani 1 1 d . U
N7 N 0.6238(4) 0.60332(12) 0.4625(4) 0.0613(11) Uani 1 1 d . U
N8 N 0.4537(4) 0.61712(13) 0.5460(4) 0.0579(11) Uani 1 1 d . U
N9 N 0.2552(4) 0.60790(12) 0.5922(4) 0.0616(11) Uani 1 1 d . U
N10 N 0.3138(4) 0.66261(11) 0.6439(4) 0.0542(10) Uani 1 1 d . U
C1 C 0.6028(5) 0.63256(15) 0.7971(5) 0.0592(13) Uani 1 1 d . U
H1A H 0.5651 0.6152 0.7498 0.071 Uiso 1 1 calc R U
C2 C 0.6677(5) 0.62550(16) 0.9057(5) 0.0599(13) Uani 1 1 d . U
H2B H 0.6719 0.6041 0.9340 0.072 Uiso 1 1 calc R U
C3 C 0.7272(5) 0.65070(15) 0.9732(4) 0.0573(12) Uani 1 1 d . U
C4 C 0.7137(5) 0.68123(16) 0.9316(4) 0.0567(12) Uani 1 1 d . U
H4B H 0.7514 0.6987 0.9781 0.068 Uiso 1 1 calc R U
C5 C 0.6435(5) 0.68704(14) 0.8196(5) 0.0546(11) Uani 1 1 d . U
C6 C 0.5661(5) 0.73067(14) 0.6901(4) 0.0525(11) Uani 1 1 d . U
C7 C 0.5546(5) 0.76522(14) 0.6738(4) 0.0538(11) Uani 1 1 d . U
C8 C 0.5974(5) 0.79169(15) 0.7439(5) 0.0571(12) Uani 1 1 d . U
H8A H 0.6487 0.7887 0.8184 0.069 Uiso 1 1 calc R U
C9 C 0.5644(5) 0.82176(16) 0.7036(5) 0.0597(12) Uani 1 1 d . U
H9B H 0.5930 0.8399 0.7507 0.072 Uiso 1 1 calc R U
C10 C 0.4886(5) 0.82662(14) 0.5933(5) 0.0532(12) Uani 1 1 d . U
C11 C 0.4440(5) 0.80051(14) 0.5228(5) 0.0546(12) Uani 1 1 d . U
H11A H 0.3916 0.8034 0.4487 0.066 Uiso 1 1 calc R U
C12 C 0.4793(5) 0.77042(14) 0.5658(4) 0.0516(11) Uani 1 1 d . U
C13 C 0.4450(5) 0.73825(14) 0.5151(4) 0.0520(11) Uani 1 1 d . U
C14 C 0.3365(5) 0.70787(14) 0.3533(4) 0.0528(11) Uani 1 1 d . U
C15 C 0.2638(5) 0.71347(14) 0.2430(4) 0.0533(11) Uani 1 1 d . U
H15A H 0.2456 0.7349 0.2164 0.064 Uiso 1 1 calc R U
C16 C 0.2185(5) 0.68737(14) 0.1726(4) 0.0542(12) Uani 1 1 d . U
C17 C 0.2484(5) 0.65597(15) 0.2151(5) 0.0583(12) Uani 1 1 d . U
H17A H 0.2180 0.6376 0.1701 0.070 Uiso 1 1 calc R U
C18 C 0.3225(5) 0.65263(15) 0.3231(4) 0.0539(11) Uani 1 1 d . U
H18A H 0.3442 0.6314 0.3500 0.065 Uiso 1 1 calc R U
C19 C 0.8691(6) 0.66656(17) 1.1458(5) 0.0712(17) Uani 1 1 d . .
H19A H 0.9131 0.6574 1.2192 0.107 Uiso 1 1 calc R U
H19B H 0.9295 0.6747 1.1065 0.107 Uiso 1 1 calc R U
H19C H 0.8159 0.6843 1.1579 0.107 Uiso 1 1 calc R U
C20 C 0.1142(6) 0.72133(16) 0.0212(5) 0.0637(14) Uani 1 1 d . .
H20A H 0.0621 0.7197 -0.0565 0.096 Uiso 1 1 calc R U
H20B H 0.0685 0.7326 0.0685 0.096 Uiso 1 1 calc R U
H20C H 0.1897 0.7334 0.0212 0.096 Uiso 1 1 calc R U
C21 C 0.3676(6) 0.86384(15) 0.4631(5) 0.0637(14) Uani 1 1 d . U
H21A H 0.2926 0.8509 0.4616 0.076 Uiso 1 1 calc R U
H21B H 0.3983 0.8579 0.3965 0.076 Uiso 1 1 calc R U
C22 C 0.3373(7) 0.89904(16) 0.4597(6) 0.0712(16) Uani 1 1 d . U
H22A H 0.4139 0.9121 0.4734 0.085 Uiso 1 1 calc R U
H22B H 0.2829 0.9050 0.3848 0.085 Uiso 1 1 calc R U
C23 C 0.2493(10) 0.9367(2) 0.5640(8) 0.103(3) Uani 1 1 d . U
H23A H 0.1964 0.9458 0.4929 0.124 Uiso 1 1 calc R U
H23B H 0.3275 0.9492 0.5846 0.124 Uiso 1 1 calc R U
C24 C 0.1855(9) 0.9391(3) 0.6547(8) 0.106(3) Uani 1 1 d . U
H24A H 0.2429 0.9321 0.7268 0.127 Uiso 1 1 calc R U
H24B H 0.1642 0.9620 0.6635 0.127 Uiso 1 1 calc R U
C25 C 0.0206(12) 0.9185(4) 0.7323(14) 0.167(6) Uani 1 1 d . .
H25A H -0.0544 0.9052 0.7122 0.251 Uiso 1 1 calc R U
H25B H 0.0804 0.9088 0.7970 0.251 Uiso 1 1 calc R U
H25C H -0.0008 0.9402 0.7526 0.251 Uiso 1 1 calc R U
C26 C 0.7301(5) 0.68415(15) 0.5345(5) 0.0601(13) Uani 1 1 d . U
H26A H 0.7046 0.7032 0.5653 0.072 Uiso 1 1 calc R U
C27 C 0.8410(5) 0.68503(15) 0.5065(4) 0.0578(13) Uani 1 1 d . U
H27A H 0.8909 0.7039 0.5180 0.069 Uiso 1 1 calc R U
C28 C 0.8779(5) 0.65729(16) 0.4606(4) 0.0572(12) Uani 1 1 d . U
C29 C 0.8039(5) 0.63026(16) 0.4502(5) 0.0606(13) Uani 1 1 d . U
H29A H 0.8286 0.6108 0.4216 0.073 Uiso 1 1 calc R U
C30 C 0.6941(5) 0.63180(14) 0.4817(4) 0.0533(11) Uani 1 1 d . U
C31 C 0.5192(5) 0.59809(15) 0.4896(5) 0.0607(13) Uani 1 1 d . U
C32 C 0.4558(6) 0.56685(16) 0.4584(5) 0.0625(13) Uani 1 1 d . U
C33 C 0.4840(7) 0.54069(17) 0.4006(6) 0.0713(15) Uani 1 1 d . U
H33A H 0.5580 0.5400 0.3758 0.086 Uiso 1 1 calc R U
C34 C 0.3997(8) 0.51528(17) 0.3799(6) 0.0780(17) Uani 1 1 d . U
C35 C 0.2947(8) 0.51626(18) 0.4189(6) 0.0808(18) Uani 1 1 d . U
H35A H 0.2400 0.4983 0.4056 0.097 Uiso 1 1 calc R U
C36 C 0.2661(6) 0.54253(17) 0.4770(6) 0.0727(15) Uani 1 1 d . U
H36A H 0.1930 0.5430 0.5034 0.087 Uiso 1 1 calc R U
C37 C 0.3479(5) 0.56814(15) 0.4951(5) 0.0605(12) Uani 1 1 d . U
C38 C 0.3471(5) 0.59983(15) 0.5492(5) 0.0581(12) Uani 1 1 d . U
C39 C 0.2389(5) 0.63683(15) 0.6415(4) 0.0569(12) Uani 1 1 d . U
C40 C 0.1392(5) 0.63731(16) 0.6915(5) 0.0607(13) Uani 1 1 d . U
H40A H 0.0879 0.6189 0.6878 0.073 Uiso 1 1 calc R U
C41 C 0.1159(5) 0.66487(15) 0.7465(5) 0.0601(13) Uani 1 1 d . U
C42 C 0.1933(5) 0.69176(16) 0.7505(5) 0.0602(13) Uani 1 1 d . U
H42A H 0.1797 0.7110 0.7876 0.072 Uiso 1 1 calc R U
C43 C 0.2892(5) 0.68941(15) 0.6990(4) 0.0560(12) Uani 1 1 d . U
H43A H 0.3417 0.7076 0.7021 0.067 Uiso 1 1 calc R U
C44 C 1.0555(6) 0.68340(17) 0.4287(5) 0.0695(17) Uani 1 1 d . .
H44A H 1.1296 0.6787 0.4024 0.104 Uiso 1 1 calc R U
H44B H 1.0051 0.6996 0.3790 0.104 Uiso 1 1 calc R U
H44C H 1.0803 0.6917 0.5065 0.104 Uiso 1 1 calc R U
C45 C -0.0562(8) 0.6408(2) 0.7966(8) 0.097(3) Uani 1 1 d . .
H45A H -0.1205 0.6462 0.8352 0.145 Uiso 1 1 calc R U
H45B H -0.0952 0.6344 0.7182 0.145 Uiso 1 1 calc R U
H45C H -0.0061 0.6229 0.8363 0.145 Uiso 1 1 calc R U
C46 C 0.5138(13) 0.4891(3) 0.2658(10) 0.132(3) Uani 1 1 d . U
H46A H 0.5942 0.4919 0.3224 0.159 Uiso 1 1 calc R U
H46B H 0.5028 0.5070 0.2108 0.159 Uiso 1 1 calc R U
C47 C 0.5120(16) 0.4577(3) 0.2060(11) 0.164(5) Uani 1 1 d . U
H47A H 0.5828 0.4572 0.1708 0.197 Uiso 1 1 calc R U
H47B H 0.5244 0.4401 0.2627 0.197 Uiso 1 1 calc R U
O9 O 0.4046(12) 0.4517(2) 0.1230(8) 0.174(4) Uani 1 1 d . U
C48 C 0.356(2) 0.4749(4) 0.0345(13) 0.227(8) Uani 1 1 d . U
H48A H 0.2900 0.4879 0.0548 0.273 Uiso 1 1 calc R U
H48B H 0.4225 0.4897 0.0263 0.273 Uiso 1 1 calc R U
C49 C 0.3054(19) 0.4583(4) -0.0711(12) 0.186(6) Uani 1 1 d . U
H49A H 0.2658 0.4741 -0.1301 0.223 Uiso 1 1 calc R U
H49B H 0.2410 0.4429 -0.0616 0.223 Uiso 1 1 calc R U
O10 O 0.4012(13) 0.4412(3) -0.1070(9) 0.192(4) Uani 1 1 d . U
C50 C 0.3596(10) 0.4194(3) -0.1993(7) 0.111(3) Uani 1 1 d . U
H50A H 0.4313 0.4090 -0.2171 0.166 Uiso 1 1 calc R U
H50B H 0.3065 0.4029 -0.1784 0.166 Uiso 1 1 calc R U
H50C H 0.3125 0.4312 -0.2659 0.166 Uiso 1 1 calc R U
O11 O 0.1358(4) 0.24790(11) 0.1605(3) 0.0662(10) Uani 1 1 d . .
H11 H 0.2133 0.2488 0.1731 0.099 Uiso 1 1 calc R U
C51 C 0.1007(6) 0.25397(18) 0.2623(6) 0.0690(16) Uani 1 1 d . .
H51A H 0.1610 0.2441 0.3261 0.104 Uiso 1 1 calc R U
H51B H 0.0184 0.2448 0.2568 0.104 Uiso 1 1 calc R U
H51C H 0.0983 0.2773 0.2745 0.104 Uiso 1 1 calc R U

loop_
_atom_site_aniso_label
_atom_site_aniso_U_11
_atom_site_aniso_U_22
_atom_site_aniso_U_33
_atom_site_aniso_U_23
_atom_site_aniso_U_13
_atom_site_aniso_U_12
Zn1 0.0384(5) 0.0791(6) 0.0452(4) -0.0005(3) 0.0170(3) -0.0003(3)
O1 0.048(2) 0.097(3) 0.0440(19) 0.0072(18) 0.0041(17) -0.0040(19)
O2 0.050(2) 0.085(3) 0.0431(19) -0.0009(16) 0.0127(17) 0.0006(18)
O3 0.060(3) 0.074(3) 0.055(2) 0.0014(17) 0.0188(19) -0.0045(18)
O4 0.105(4) 0.092(3) 0.097(4) 0.005(3) 0.054(3) 0.013(3)
O5 0.118(6) 0.170(7) 0.136(6) -0.035(5) 0.055(5) -0.009(5)
O6 0.036(2) 0.107(3) 0.055(2) -0.0022(19) 0.0212(17) 0.0012(19)
O7 0.050(2) 0.095(3) 0.070(3) -0.0043(19) 0.036(2) -0.0054(19)
O8 0.169(6) 0.103(4) 0.127(5) -0.029(3) 0.066(5) -0.009(4)
N1 0.038(2) 0.079(3) 0.050(2) -0.0008(17) 0.0180(19) -0.0002(18)
N2 0.043(2) 0.080(3) 0.044(2) -0.0014(17) 0.0155(18) -0.0028(18)
N3 0.033(2) 0.089(3) 0.0412(19) 0.0006(17) 0.0132(17) -0.0006(18)
N4 0.046(2) 0.078(3) 0.0422(19) -0.0005(17) 0.0175(17) -0.0012(19)
N5 0.042(2) 0.072(2) 0.049(2) -0.0014(17) 0.0204(19) 0.0013(18)
N6 0.040(2) 0.080(3) 0.047(2) 0.0015(18) 0.0202(19) 0.0053(18)
N7 0.048(2) 0.079(3) 0.061(3) 0.000(2) 0.021(2) 0.0047(19)
N8 0.040(2) 0.088(3) 0.049(2) 0.0017(19) 0.0189(19) 0.0006(19)
N9 0.047(3) 0.080(3) 0.062(3) 0.000(2) 0.021(2) -0.004(2)
N10 0.039(2) 0.079(3) 0.049(2) -0.0005(18) 0.020(2) -0.0027(18)
C1 0.048(3) 0.082(3) 0.049(3) 0.004(2) 0.014(2) -0.002(2)
C2 0.047(3) 0.082(3) 0.054(3) 0.004(2) 0.016(2) 0.000(2)
C3 0.041(3) 0.088(3) 0.045(2) 0.002(2) 0.015(2) -0.002(2)
C4 0.036(3) 0.088(3) 0.047(2) -0.001(2) 0.011(2) -0.001(2)
C5 0.039(3) 0.081(3) 0.047(2) -0.0019(19) 0.017(2) -0.001(2)
C6 0.037(3) 0.081(3) 0.043(2) -0.0031(19) 0.0168(19) -0.004(2)
C7 0.034(3) 0.082(3) 0.048(2) -0.0050(19) 0.016(2) -0.003(2)
C8 0.045(3) 0.081(3) 0.049(3) -0.004(2) 0.020(2) -0.001(2)
C9 0.048(3) 0.080(3) 0.056(3) -0.003(2) 0.020(2) -0.003(2)
C10 0.039(3) 0.070(3) 0.055(3) -0.003(2) 0.020(2) -0.003(2)
C11 0.044(3) 0.075(3) 0.049(2) -0.003(2) 0.018(2) -0.004(2)
C12 0.037(3) 0.073(3) 0.050(2) -0.0021(18) 0.021(2) -0.0031(19)
C13 0.039(3) 0.075(3) 0.045(2) 0.0002(18) 0.0166(19) 0.000(2)
C14 0.043(3) 0.076(3) 0.045(2) -0.0020(19) 0.022(2) -0.003(2)
C15 0.041(3) 0.076(3) 0.047(2) -0.0033(19) 0.019(2) 0.001(2)
C16 0.043(3) 0.079(3) 0.044(2) -0.0047(19) 0.017(2) 0.001(2)
C17 0.049(3) 0.082(3) 0.048(2) -0.001(2) 0.020(2) -0.001(2)
C18 0.041(3) 0.076(3) 0.047(2) -0.003(2) 0.016(2) 0.001(2)
C19 0.056(4) 0.106(5) 0.050(3) 0.004(3) 0.010(3) -0.008(3)
C20 0.056(4) 0.086(4) 0.050(3) 0.003(3) 0.016(3) 0.004(3)
C21 0.062(4) 0.080(3) 0.050(3) 0.004(2) 0.016(3) 0.000(3)
C22 0.070(4) 0.077(3) 0.069(4) 0.006(3) 0.021(3) 0.002(3)
C23 0.132(8) 0.081(5) 0.104(6) -0.007(4) 0.046(5) 0.010(5)
C24 0.096(7) 0.118(7) 0.104(6) -0.017(5) 0.026(5) 0.003(5)
C25 0.127(9) 0.183(13) 0.229(15) -0.068(11) 0.113(11) -0.034(9)
C26 0.041(3) 0.085(3) 0.058(3) -0.003(2) 0.019(2) -0.001(2)
C27 0.039(3) 0.092(3) 0.045(3) 0.002(2) 0.014(2) 0.000(2)
C28 0.031(3) 0.098(3) 0.043(3) 0.000(2) 0.010(2) 0.004(2)
C29 0.035(3) 0.092(3) 0.055(3) -0.004(2) 0.012(2) 0.007(2)
C30 0.039(3) 0.084(3) 0.040(2) -0.001(2) 0.014(2) 0.007(2)
C31 0.048(3) 0.081(3) 0.055(3) -0.002(2) 0.017(2) 0.002(2)
C32 0.052(3) 0.081(3) 0.057(3) -0.002(2) 0.018(2) 0.000(2)
C33 0.068(4) 0.085(3) 0.063(3) -0.004(3) 0.022(3) 0.003(3)
C34 0.089(4) 0.081(4) 0.069(4) -0.006(3) 0.029(3) -0.006(3)
C35 0.087(4) 0.088(4) 0.071(4) -0.009(3) 0.026(3) -0.013(3)
C36 0.064(4) 0.091(4) 0.067(3) -0.002(3) 0.023(3) -0.011(3)
C37 0.049(3) 0.080(3) 0.054(3) 0.000(2) 0.016(2) -0.005(2)
C38 0.044(3) 0.081(3) 0.050(3) 0.003(2) 0.014(2) -0.002(2)
C39 0.041(3) 0.085(3) 0.048(3) 0.002(2) 0.017(2) -0.003(2)
C40 0.042(3) 0.092(4) 0.051(3) -0.003(2) 0.018(2) -0.006(2)
C41 0.037(3) 0.100(4) 0.048(3) 0.001(2) 0.019(2) -0.004(2)
C42 0.042(3) 0.092(3) 0.051(3) -0.002(2) 0.019(2) 0.001(2)
C43 0.034(3) 0.088(3) 0.048(3) 0.000(2) 0.015(2) -0.001(2)
C44 0.050(4) 0.104(5) 0.060(3) -0.003(3) 0.026(3) -0.005(3)
C45 0.078(5) 0.111(6) 0.126(7) -0.016(5) 0.071(5) -0.021(4)
C46 0.162(8) 0.133(7) 0.115(7) -0.026(5) 0.062(6) 0.016(6)
C47 0.231(11) 0.144(8) 0.113(7) -0.041(6) 0.035(6) 0.050(7)
O9 0.246(10) 0.153(7) 0.117(5) -0.027(4) 0.036(6) 0.013(6)
C48 0.38(2) 0.163(10) 0.121(7) -0.025(5) 0.020(8) 0.071(11)
C49 0.264(13) 0.183(11) 0.109(6) -0.019(6) 0.047(7) 0.039(10)
O10 0.237(10) 0.196(9) 0.132(6) -0.039(6) 0.028(7) 0.018(7)
C50 0.127(8) 0.134(7) 0.075(5) 0.006(4) 0.034(5) -0.003(5)
O11 0.043(2) 0.096(3) 0.060(2) -0.0046(19) 0.0144(19) 0.000(2)
C51 0.047(4) 0.097(5) 0.064(4) -0.001(3) 0.016(3) 0.002(3)

loop_
_atom_type_symbol
_atom_type_description
_atom_type_scat_dispersion_real
_atom_type_scat_dispersion_imag
_atom_type_scat_source
C C 0.0181 0.0091 'International Tables Vol C Tables 4.2.6.8 and 6.1.1.4'
H H 0.0000 0.0000 'International Tables Vol C Tables 4.2.6.8 and 6.1.1.4'
N N 0.0311 0.0180 'International Tables Vol C Tables 4.2.6.8 and 6.1.1.4'
O O 0.0492 0.0322 'International Tables Vol C Tables 4.2.6.8 and 6.1.1.4'
Zn Zn -1.5491 0.6778 'International Tables Vol C Tables 4.2.6.8 and 6.1.1.4'

loop_
_geom_angle_atom_site_label_1
_geom_angle_atom_site_label_2
_geom_angle_atom_site_label_3
_geom_angle
N3 Zn1 N8 178.14(18)
N3 Zn1 N10 94.79(16)
N8 Zn1 N10 85.13(17)
N3 Zn1 N6 94.82(17)
N8 Zn1 N6 85.53(17)
N10 Zn1 N6 167.36(18)
N3 Zn1 N1 85.35(17)
N8 Zn1 N1 96.48(18)
N10 Zn1 N1 85.19(16)
N6 Zn1 N1 87.42(16)
N3 Zn1 N5 85.56(18)
N8 Zn1 N5 92.60(18)
N10 Zn1 N5 94.88(16)
N6 Zn1 N5 94.03(15)
N1 Zn1 N5 170.89(17)
C3 O1 C19 117.5(5)
C16 O2 C20 117.5(4)
C10 O3 C21 117.2(4)
C23 O4 C22 114.1(6)
C24 O5 C25 114.3(9)
C28 O6 C44 116.0(5)
C41 O7 C45 117.0(5)
C34 O8 C46 118.1(7)
C1 N1 C5 118.0(5)
C1 N1 Zn1 115.2(4)
C5 N1 Zn1 126.7(4)
C6 N2 C5 127.1(5)
C6 N3 C13 106.6(5)
C6 N3 Zn1 126.9(4)
C13 N3 Zn1 126.5(4)
C13 N4 C14 127.2(5)
C18 N5 C14 116.3(5)
C18 N5 Zn1 118.2(4)
C14 N5 Zn1 125.5(4)
C26 N6 C30 116.5(5)
C26 N6 Zn1 116.5(4)
C30 N6 Zn1 126.9(4)
C31 N7 C30 126.4(5)
C31 N8 C38 106.5(5)
C31 N8 Zn1 125.4(4)
C38 N8 Zn1 125.5(4)
C38 N9 C39 127.1(5)
C39 N10 C43 117.1(4)
C39 N10 Zn1 127.1(4)
C43 N10 Zn1 115.8(3)
N1 C1 C2 124.2(6)
N1 C1 H1A 117.9
C2 C1 H1A 117.9
C1 C2 C3 117.8(6)
C1 C2 H2B 121.1
C3 C2 H2B 121.1
C4 C3 O1 125.1(5)
C4 C3 C2 119.4(5)
O1 C3 C2 115.5(5)
C3 C4 C5 120.1(6)
C3 C4 H4B 120.0
C5 C4 H4B 120.0
N1 C5 N2 123.8(5)
N1 C5 C4 120.5(5)
N2 C5 C4 115.6(5)
N2 C6 N3 129.8(5)
N2 C6 C7 119.8(5)
N3 C6 C7 110.4(5)
C12 C7 C8 119.2(6)
C12 C7 C6 107.2(5)
C8 C7 C6 133.5(5)
C9 C8 C7 118.8(6)
C9 C8 H8A 120.6
C7 C8 H8A 120.6
C8 C9 C10 121.2(6)
C8 C9 H9B 119.4
C10 C9 H9B 119.4
O3 C10 C11 124.4(5)
O3 C10 C9 114.9(5)
C11 C10 C9 120.7(6)
C12 C11 C10 116.7(5)
C12 C11 H11A 121.7
C10 C11 H11A 121.7
C11 C12 C7 123.4(5)
C11 C12 C13 130.0(5)
C7 C12 C13 106.6(5)
N4 C13 N3 130.9(5)
N4 C13 C12 119.9(5)
N3 C13 C12 109.2(5)
N5 C14 N4 124.2(5)
N5 C14 C15 122.5(5)
N4 C14 C15 113.3(5)
C16 C15 C14 119.5(5)
C16 C15 H15A 120.3
C14 C15 H15A 120.3
O2 C16 C15 125.0(5)
O2 C16 C17 116.5(5)
C15 C16 C17 118.5(5)
C18 C17 C16 118.3(6)
C18 C17 H17A 120.9
C16 C17 H17A 120.9
N5 C18 C17 124.9(6)
N5 C18 H18A 117.6
C17 C18 H18A 117.6
O1 C19 H19A 109.5
O1 C19 H19B 109.5
H19A C19 H19B 109.5
O1 C19 H19C 109.5
H19A C19 H19C 109.5
H19B C19 H19C 109.5
O2 C20 H20A 109.5
O2 C20 H20B 109.5
H20A C20 H20B 109.5
O2 C20 H20C 109.5
H20A C20 H20C 109.5
H20B C20 H20C 109.5
O3 C21 C22 107.8(5)
O3 C21 H21A 110.2
C22 C21 H21A 110.2
O3 C21 H21B 110.2
C22 C21 H21B 110.2
H21A C21 H21B 108.5
O4 C22 C21 106.3(5)
O4 C22 H22A 110.5
C21 C22 H22A 110.5
O4 C22 H22B 110.5
C21 C22 H22B 110.5
H22A C22 H22B 108.7
O4 C23 C24 109.0(8)
O4 C23 H23A 109.9
C24 C23 H23A 109.9
O4 C23 H23B 109.9
C24 C23 H23B 109.9
H23A C23 H23B 108.3
O5 C24 C23 113.6(8)
O5 C24 H24A 108.9
C23 C24 H24A 108.9
O5 C24 H24B 108.9
C23 C24 H24B 108.9
H24A C24 H24B 107.7
O5 C25 H25A 109.5
O5 C25 H25B 109.5
H25A C25 H25B 109.5
O5 C25 H25C 109.5
H25A C25 H25C 109.5
H25B C25 H25C 109.5
N6 C26 C27 125.4(6)
N6 C26 H26A 117.3
C27 C26 H26A 117.3
C26 C27 C28 117.4(6)
C26 C27 H27A 121.3
C28 C27 H27A 121.3
O6 C28 C29 116.6(5)
O6 C28 C27 124.8(6)
C29 C28 C27 118.6(5)
C30 C29 C28 119.5(6)
C30 C29 H29A 120.3
C28 C29 H29A 120.3
N6 C30 C29 122.5(6)
N6 C30 N7 123.0(5)
C29 C30 N7 114.5(5)
N7 C31 N8 130.8(6)
N7 C31 C32 118.7(5)
N8 C31 C32 110.6(5)
C33 C32 C37 121.7(6)
C33 C32 C31 131.9(6)
C37 C32 C31 106.3(5)
C32 C33 C34 117.4(6)
C32 C33 H33A 121.3
C34 C33 H33A 121.3
O8 C34 C35 116.7(7)
O8 C34 C33 122.6(7)
C35 C34 C33 120.7(6)
C34 C35 C36 122.0(7)
C34 C35 H35A 119.0
C36 C35 H35A 119.0
C35 C36 C37 117.4(6)
C35 C36 H36A 121.3
C37 C36 H36A 121.3
C36 C37 C32 120.7(6)
C36 C37 C38 132.8(6)
C32 C37 C38 106.5(5)
N9 C38 N8 129.7(6)
N9 C38 C37 120.2(5)
N8 C38 C37 110.1(5)
N10 C39 N9 123.4(5)
N10 C39 C40 122.3(5)
N9 C39 C40 114.3(5)
C41 C40 C39 119.5(6)
C41 C40 H40A 120.3
C39 C40 H40A 120.3
O7 C41 C40 125.0(5)
O7 C41 C42 116.1(5)
C40 C41 C42 118.9(5)
C43 C42 C41 118.1(6)
C43 C42 H42A 120.9
C41 C42 H42A 120.9
N10 C43 C42 124.1(5)
N10 C43 H43A 118.0
C42 C43 H43A 118.0
O6 C44 H44A 109.5
O6 C44 H44B 109.5
H44A C44 H44B 109.5
O6 C44 H44C 109.5
H44A C44 H44C 109.5
H44B C44 H44C 109.5
O7 C45 H45A 109.5
O7 C45 H45B 109.5
H45A C45 H45B 109.5
O7 C45 H45C 109.5
H45A C45 H45C 109.5
H45B C45 H45C 109.5
O8 C46 C47 108.2(11)
O8 C46 H46A 110.1
C47 C46 H46A 110.1
O8 C46 H46B 110.1
C47 C46 H46B 110.1
H46A C46 H46B 108.4
O9 C47 C46 114.7(12)
O9 C47 H47A 108.6
C46 C47 H47A 108.6
O9 C47 H47B 108.6
C46 C47 H47B 108.6
H47A C47 H47B 107.6
C47 O9 C48 121.2(15)
C49 C48 O9 109.5(14)
C49 C48 H48A 109.8
O9 C48 H48A 109.8
C49 C48 H48B 109.8
O9 C48 H48B 109.8
H48A C48 H48B 108.2
C48 C49 O10 110.9(17)
C48 C49 H49A 109.5
O10 C49 H49A 109.5
C48 C49 H49B 109.5
O10 C49 H49B 109.5
H49A C49 H49B 108.0
C50 O10 C49 115.8(13)
O10 C50 H50A 109.5
O10 C50 H50B 109.5
H50A C50 H50B 109.5
O10 C50 H50C 109.5
H50A C50 H50C 109.5
H50B C50 H50C 109.5
C51 O11 H11 109.5
O11 C51 H51A 109.5
O11 C51 H51B 109.5
H51A C51 H51B 109.5
O11 C51 H51C 109.5
H51A C51 H51C 109.5
H51B C51 H51C 109.5

loop_
_geom_bond_atom_site_label_1
_geom_bond_atom_site_label_2
_geom_bond_distance
Zn1 N3 2.049(5)
Zn1 N8 2.051(5)
Zn1 N10 2.224(4)
Zn1 N6 2.229(4)
Zn1 N1 2.239(5)
Zn1 N5 2.256(5)
O1 C3 1.361(7)
O1 C19 1.425(8)
O2 C16 1.346(6)
O2 C20 1.435(8)
O3 C10 1.354(7)
O3 C21 1.428(7)
O4 C23 1.392(10)
O4 C22 1.446(8)
O5 C24 1.423(12)
O5 C25 1.469(15)
O6 C28 1.362(6)
O6 C44 1.440(8)
O7 C41 1.349(6)
O7 C45 1.440(8)
O8 C34 1.345(9)
O8 C46 1.426(13)
N1 C1 1.347(8)
N1 C5 1.347(7)
N2 C6 1.309(7)
N2 C5 1.386(8)
N3 C6 1.395(7)
N3 C13 1.397(7)
N4 C13 1.287(7)
N4 C14 1.385(7)
N5 C18 1.365(7)
N5 C14 1.367(7)
N6 C26 1.327(8)
N6 C30 1.346(7)
N7 C31 1.308(7)
N7 C30 1.406(8)
N8 C31 1.374(7)
N8 C38 1.399(7)
N9 C38 1.308(7)
N9 C39 1.376(8)
N10 C39 1.354(7)
N10 C43 1.364(7)
C1 C2 1.369(8)
C1 H1A 0.9500
C2 C3 1.391(9)
C2 H2B 0.9500
C3 C4 1.359(9)
C4 C5 1.412(8)
C4 H4B 0.9500
C6 C7 1.449(8)
C7 C12 1.386(8)
C7 C8 1.400(8)
C8 C9 1.357(9)
C8 H8A 0.9500
C9 C10 1.409(8)
C9 H9B 0.9500
C10 C11 1.394(8)
C11 C12 1.373(8)
C11 H11A 0.9500
C12 C13 1.481(8)
C14 C15 1.402(8)
C15 C16 1.395(8)
C15 H15A 0.9500
C16 C17 1.411(8)
C17 C18 1.372(8)
C17 H17A 0.9500
C18 H18A 0.9500
C19 H19A 0.9800
C19 H19B 0.9800
C19 H19C 0.9800
C20 H20A 0.9800
C20 H20B 0.9800
C20 H20C 0.9800
C21 C22 1.499(9)
C21 H21A 0.9900
C21 H21B 0.9900
C22 H22A 0.9900
C22 H22B 0.9900
C23 C24 1.462(13)
C23 H23A 0.9900
C23 H23B 0.9900
C24 H24A 0.9900
C24 H24B 0.9900
C25 H25A 0.9800
C25 H25B 0.9800
C25 H25C 0.9800
C26 C27 1.366(7)
C26 H26A 0.9500
C27 C28 1.388(9)
C27 H27A 0.9500
C28 C29 1.380(9)
C29 C30 1.375(7)
C29 H29A 0.9500
C31 C32 1.480(9)
C32 C33 1.374(9)
C32 C37 1.388(8)
C33 C34 1.393(10)
C33 H33A 0.9500
C34 C35 1.373(10)
C35 C36 1.381(10)
C35 H35A 0.9500
C36 C37 1.382(9)
C36 H36A 0.9500
C37 C38 1.473(9)
C39 C40 1.398(7)
C40 C41 1.384(9)
C40 H40A 0.9500
C41 C42 1.405(9)
C42 C43 1.375(7)
C42 H42A 0.9500
C43 H43A 0.9500
C44 H44A 0.9800
C44 H44B 0.9800
C44 H44C 0.9800
C45 H45A 0.9800
C45 H45B 0.9800
C45 H45C 0.9800
C46 C47 1.490(16)
C46 H46A 0.9900
C46 H46B 0.9900
C47 O9 1.380(18)
C47 H47A 0.9900
C47 H47B 0.9900
O9 C48 1.447(19)
C48 C49 1.44(2)
C48 H48A 0.9900
C48 H48B 0.9900
C49 O10 1.442(19)
C49 H49A 0.9900
C49 H49B 0.9900
O10 C50 1.427(14)
C50 H50A 0.9800
C50 H50B 0.9800
C50 H50C 0.9800
O11 C51 1.416(7)
O11 H11 0.8400
C51 H51A 0.9800
C51 H51B 0.9800
C51 H51C 0.9800

loop_
_geom_hbond_atom_site_label_D
_geom_hbond_atom_site_label_H
_geom_hbond_atom_site_label_A
_geom_hbond_distance_DH
_geom_hbond_distance_HA
_geom_hbond_distance_DA
_geom_hbond_angle_DHA
_geom_hbond_site_symmetry_A
O11 H11 N2 0.84 2.14 2.854(6) 143.4 3_666

loop_
_geom_torsion_atom_site_label_1
_geom_torsion_atom_site_label_2
_geom_torsion_atom_site_label_3
_geom_torsion_atom_site_label_4
_geom_torsion
C5 N1 C1 C2 0.6(8)
Zn1 N1 C1 C2 179.8(4)
N1 C1 C2 C3 -2.6(8)
C19 O1 C3 C4 -7.7(8)
C19 O1 C3 C2 172.9(5)
C1 C2 C3 C4 3.4(8)
C1 C2 C3 O1 -177.1(5)
O1 C3 C4 C5 178.2(5)
C2 C3 C4 C5 -2.3(7)
C1 N1 C5 N2 -177.0(5)
Zn1 N1 C5 N2 3.8(7)
C1 N1 C5 C4 0.7(7)
Zn1 N1 C5 C4 -178.5(3)
C6 N2 C5 N1 2.3(8)
C6 N2 C5 C4 -175.5(5)
C3 C4 C5 N1 0.2(7)
C3 C4 C5 N2 178.1(4)
C5 N2 C6 N3 -5.2(8)
C5 N2 C6 C7 173.7(4)
C13 N3 C6 N2 179.9(5)
Zn1 N3 C6 N2 0.9(7)
C13 N3 C6 C7 1.0(5)
Zn1 N3 C6 C7 -178.1(3)
N2 C6 C7 C12 -179.4(4)
N3 C6 C7 C12 -0.4(5)
N2 C6 C7 C8 -2.9(8)
N3 C6 C7 C8 176.2(5)
C12 C7 C8 C9 -0.4(7)
C6 C7 C8 C9 -176.6(5)
C7 C8 C9 C10 -0.1(8)
C21 O3 C10 C11 8.3(7)
C21 O3 C10 C9 -169.3(5)
C8 C9 C10 O3 178.5(5)
C8 C9 C10 C11 0.8(8)
O3 C10 C11 C12 -178.5(4)
C9 C10 C11 C12 -1.1(7)
C10 C11 C12 C7 0.6(7)
C10 C11 C12 C13 177.6(4)
C8 C7 C12 C11 0.1(7)
C6 C7 C12 C11 177.3(4)
C8 C7 C12 C13 -177.5(4)
C6 C7 C12 C13 -0.4(5)
C14 N4 C13 N3 -1.7(9)
C14 N4 C13 C12 179.0(4)
C6 N3 C13 N4 179.4(5)
Zn1 N3 C13 N4 -1.6(8)
C6 N3 C13 C12 -1.2(5)
Zn1 N3 C13 C12 177.9(3)
C11 C12 C13 N4 3.1(8)
C7 C12 C13 N4 -179.5(4)
C11 C12 C13 N3 -176.4(5)
C7 C12 C13 N3 1.0(5)
C18 N5 C14 N4 -178.9(4)
Zn1 N5 C14 N4 3.9(7)
C18 N5 C14 C15 -0.6(7)
Zn1 N5 C14 C15 -177.8(3)
C13 N4 C14 N5 0.2(8)
C13 N4 C14 C15 -178.3(5)
N5 C14 C15 C16 1.3(7)
N4 C14 C15 C16 179.8(4)
C20 O2 C16 C15 -0.1(7)
C20 O2 C16 C17 179.4(4)
C14 C15 C16 O2 179.1(4)
C14 C15 C16 C17 -0.4(7)
O2 C16 C17 C18 179.3(5)
C15 C16 C17 C18 -1.1(7)
C14 N5 C18 C17 -1.1(7)
Zn1 N5 C18 C17 176.3(4)
C16 C17 C18 N5 1.9(8)
C10 O3 C21 C22 170.5(4)
C23 O4 C22 C21 174.5(7)
O3 C21 C22 O4 -69.1(6)
C22 O4 C23 C24 179.7(8)
C25 O5 C24 C23 171.1(10)
O4 C23 C24 O5 -56.0(12)
C30 N6 C26 C27 2.0(8)
Zn1 N6 C26 C27 -178.6(5)
N6 C26 C27 C28 0.5(9)
C44 O6 C28 C29 175.1(5)
C44 O6 C28 C27 -6.0(8)
C26 C27 C28 O6 178.5(5)
C26 C27 C28 C29 -2.6(8)
O6 C28 C29 C30 -178.8(5)
C27 C28 C29 C30 2.2(8)
C26 N6 C30 C29 -2.4(8)
Zn1 N6 C30 C29 178.3(4)
C26 N6 C30 N7 -179.0(5)
Zn1 N6 C30 N7 1.6(7)
C28 C29 C30 N6 0.3(8)
C28 C29 C30 N7 177.2(5)
C31 N7 C30 N6 -6.4(9)
C31 N7 C30 C29 176.7(5)
C30 N7 C31 N8 -3.3(10)
C30 N7 C31 C32 177.7(5)
C38 N8 C31 N7 178.7(6)
Zn1 N8 C31 N7 16.7(9)
C38 N8 C31 C32 -2.1(6)
Zn1 N8 C31 C32 -164.2(4)
N7 C31 C32 C33 -2.0(10)
N8 C31 C32 C33 178.7(7)
N7 C31 C32 C37 -179.0(5)
N8 C31 C32 C37 1.8(7)
C37 C32 C33 C34 0.0(10)
C31 C32 C33 C34 -176.5(7)
C46 O8 C34 C35 171.5(9)
C46 O8 C34 C33 -7.8(13)
C32 C33 C34 O8 177.6(7)
C32 C33 C34 C35 -1.7(11)
O8 C34 C35 C36 -177.5(7)
C33 C34 C35 C36 1.9(12)
C34 C35 C36 C37 -0.2(11)
C35 C36 C37 C32 -1.6(10)
C35 C36 C37 C38 178.0(7)
C33 C32 C37 C36 1.7(10)
C31 C32 C37 C36 179.0(6)
C33 C32 C37 C38 -178.0(6)
C31 C32 C37 C38 -0.7(6)
C39 N9 C38 N8 3.3(10)
C39 N9 C38 C37 -177.5(5)
C31 N8 C38 N9 -179.0(6)
Zn1 N8 C38 N9 -17.0(8)
C31 N8 C38 C37 1.7(6)
Zn1 N8 C38 C37 163.8(4)
C36 C37 C38 N9 0.4(10)
C32 C37 C38 N9 -180.0(5)
C36 C37 C38 N8 179.8(7)
C32 C37 C38 N8 -0.6(6)
C43 N10 C39 N9 -177.8(5)
Zn1 N10 C39 N9 -0.1(8)
C43 N10 C39 C40 0.9(8)
Zn1 N10 C39 C40 178.6(4)
C38 N9 C39 N10 5.6(9)
C38 N9 C39 C40 -173.2(6)
N10 C39 C40 C41 -0.6(9)
N9 C39 C40 C41 178.2(5)
C45 O7 C41 C40 2.6(9)
C45 O7 C41 C42 -178.2(6)
C39 C40 C41 O7 179.3(6)
C39 C40 C41 C42 0.1(9)
O7 C41 C42 C43 -179.2(5)
C40 C41 C42 C43 0.0(8)
C39 N10 C43 C42 -0.7(8)
Zn1 N10 C43 C42 -178.7(4)
C41 C42 C43 N10 0.3(9)
C34 O8 C46 C47 -179.8(10)
O8 C46 C47 O9 61.1(16)
C46 C47 O9 C48 52.1(19)
C47 O9 C48 C49 142.0(16)
O9 C48 C49 O10 -64(2)
C48 C49 O10 C50 169.4(14)
